data_8102752
loop_
_publ_author_name
'Jing Zhang'
'Long-Guan Zhu'

_publ_section_title
;
 Crystal structure of
 tetrakis[m3-bis(2-pyridyl)amido]-di(2-thiophenecarboxylato)trinickel(II),
 Ni3(C10H8N3)4(C5H3O2S)2
;
_journal_issue 3
_journal_name_full 'Zeitschrift f\"ur Kristallographie - New Crystal Structures'
_journal_page_first 478
_journal_volume 225
_journal_year 2010
_chemical_formula_moiety 'C50 H38 N12 Ni3 O4 S2'
_chemical_formula_sum 'C50 H38 N12 Ni3 O4 S2'
_chemical_formula_weight 1111.17
_space_group_IT_number 61
_symmetry_cell_setting orthorhombic
_symmetry_space_group_name_Hall '-P 2ac 2ab'
_symmetry_space_group_name_H-M 'P b c a'
_atom_sites_solution_hydrogens geom
_atom_sites_solution_primary direct
_atom_sites_solution_secondary difmap
_audit_creation_method SHELXL-97
_cell_angle_alpha 90.00
_cell_angle_beta 90.00
_cell_angle_gamma 90.00
_cell_formula_units_Z 8
_cell_length_a 27.3541(14)
_cell_length_b 18.5693(9)
_cell_length_c 18.5693(9)
_cell_measurement_reflns_used 9911
_cell_measurement_temperature 296(2)
_cell_measurement_theta_max 27.49
_cell_measurement_theta_min 2.19
_cell_volume 9432.2(8)
_computing_cell_refinement 'SAINT (Bruker, 2002)'
_computing_data_collection 'SMART (Bruker, 2002)'
_computing_data_reduction SAINT
_computing_molecular_graphics 'Ortep-3 for Windows (Farrugia, 1997)'
_computing_publication_material 'WinGX (Farrugia, 1999)'
_computing_structure_refinement 'SHELXL-97 (Sheldrick, 1997)'
_computing_structure_solution 'SHELXS-97 (Sheldrick, 1997)'
_diffrn_ambient_temperature 296(2)
_diffrn_measured_fraction_theta_full 0.970
_diffrn_measured_fraction_theta_max 0.970
_diffrn_measurement_device_type 'Bruker SMART CCD area-detector'
_diffrn_measurement_method 'phi and omega scans'
_diffrn_radiation_monochromator graphite
_diffrn_radiation_source 'fine-focus sealed tube'
_diffrn_radiation_type MoK\a
_diffrn_radiation_wavelength 0.71073
_diffrn_reflns_av_R_equivalents 0.0744
_diffrn_reflns_av_sigmaI/netI 0.0520
_diffrn_reflns_limit_h_max 32
_diffrn_reflns_limit_h_min -24
_diffrn_reflns_limit_k_max 20
_diffrn_reflns_limit_k_min -21
_diffrn_reflns_limit_l_max 11
_diffrn_reflns_limit_l_min -22
_diffrn_reflns_number 34005
_diffrn_reflns_theta_full 25.10
_diffrn_reflns_theta_max 25.10
_diffrn_reflns_theta_min 1.72
_diffrn_standards_interval_count 0
_diffrn_standards_interval_time 0
_diffrn_standards_number 0
_exptl_absorpt_coefficient_mu 1.335
_exptl_absorpt_correction_T_max 0.854
_exptl_absorpt_correction_T_min 0.781
_exptl_absorpt_correction_type multi-scan
_exptl_absorpt_process_details 'SADABS (Bruker, 2002)'
_exptl_crystal_colour 'dark purple'
_exptl_crystal_density_diffrn 1.565
_exptl_crystal_density_method 'not measured'
_exptl_crystal_description block
_exptl_crystal_F_000 4560
_exptl_crystal_size_max 0.21
_exptl_crystal_size_mid 0.14
_exptl_crystal_size_min 0.11
_refine_diff_density_max 0.742
_refine_diff_density_min -0.708
_refine_diff_density_rms 0.102
_refine_ls_extinction_method none
_refine_ls_goodness_of_fit_ref 1.066
_refine_ls_hydrogen_treatment constr
_refine_ls_matrix_type full
_refine_ls_number_parameters 640
_refine_ls_number_reflns 8153
_refine_ls_number_restraints 0
_refine_ls_restrained_S_all 1.066
_refine_ls_R_factor_all 0.0603
_refine_ls_R_factor_gt 0.0440
_refine_ls_shift/su_max 0.001
_refine_ls_shift/su_mean <0.001
_refine_ls_structure_factor_coef Fsqd
_refine_ls_weighting_details 'calc w=1/[\s^2^(Fo^2^)+(0.0920P)^2^+1.9214P] where P=(Fo^2^+2Fc^2^)/3'
_refine_ls_weighting_scheme calc
_refine_ls_wR_factor_gt 0.1283
_refine_ls_wR_factor_ref 0.1420
_reflns_number_gt 6304
_reflns_number_total 8153
_reflns_threshold_expression I>2\s(I)
_cod_data_source_file 1267-3044.cff
_cod_data_source_block a1
_cod_original_cell_volume 9432.2(7)
_cod_database_code 8102752

loop_
_symmetry_equiv_pos_as_xyz
'x, y, z'
'-x+1/2, -y, z+1/2'
'x+1/2, -y+1/2, -z'
'-x, y+1/2, -z+1/2'
'-x, -y, -z'
'x-1/2, y, -z-1/2'
'-x-1/2, y-1/2, z'
'x, -y-1/2, z-1/2'

loop_
_atom_site_label
_atom_site_type_symbol
_atom_site_fract_x
_atom_site_fract_y
_atom_site_fract_z
_atom_site_U_iso_or_equiv
_atom_site_adp_type
_atom_site_occupancy
_atom_site_symmetry_multiplicity
_atom_site_calc_flag
_atom_site_refinement_flags
_atom_site_disorder_assembly
_atom_site_disorder_group
Ni1 Ni -0.054001(15) -0.41403(3) 0.23554(2) 0.02681(14) Uani 1 1 d . . .
Ni2 Ni -0.123178(14) -0.47168(2) 0.29371(2) 0.02366(14) Uani 1 1 d . . .
Ni3 Ni -0.193572(16) -0.53222(3) 0.34549(2) 0.02847(15) Uani 1 1 d . . .
S1 S 0.11594(5) -0.38826(10) 0.17433(10) 0.0884(5) Uani 1 1 d . . .
S2 S -0.36286(5) -0.59883(11) 0.34227(9) 0.0876(5) Uani 1 1 d . . .
O1 O 0.00924(9) -0.37502(16) 0.19616(14) 0.0421(7) Uani 1 1 d . . .
O2 O -0.00372(14) -0.3110(3) 0.0965(3) 0.1102(18) Uani 1 1 d . . .
O3 O -0.25719(10) -0.57777(17) 0.37261(15) 0.0505(8) Uani 1 1 d . . .
O4 O -0.25906(13) -0.6236(3) 0.48205(16) 0.0826(13) Uani 1 1 d . . .
N1 N -0.07512(10) -0.47613(16) 0.14879(14) 0.0289(7) Uani 1 1 d . . .
N2 N -0.15144(10) -0.48174(16) 0.20147(14) 0.0282(7) Uani 1 1 d . . .
N3 N -0.22815(10) -0.49251(17) 0.25252(15) 0.0308(7) Uani 1 1 d . . .
N4 N -0.01707(10) -0.50601(17) 0.27598(14) 0.0296(7) Uani 1 1 d . . .
N5 N -0.09214(10) -0.56213(16) 0.28312(15) 0.0276(6) Uani 1 1 d . . .
N6 N -0.16803(11) -0.61892(17) 0.28574(15) 0.0333(7) Uani 1 1 d . . .
N7 N -0.04489(11) -0.36887(17) 0.33738(15) 0.0318(7) Uani 1 1 d . . .
N8 N -0.09381(10) -0.45940(16) 0.38509(14) 0.0294(7) Uani 1 1 d . . .
N9 N -0.14114(11) -0.55383(17) 0.42669(15) 0.0320(7) Uani 1 1 d . . .
N10 N -0.10959(11) -0.33620(16) 0.21281(15) 0.0307(7) Uani 1 1 d . . .
N11 N -0.15527(10) -0.38239(16) 0.30669(14) 0.0296(7) Uani 1 1 d . . .
N12 N -0.20360(11) -0.43264(18) 0.39605(14) 0.0317(7) Uani 1 1 d . . .
C1 C -0.04225(14) -0.4991(2) 0.09988(19) 0.0414(9) Uani 1 1 d . . .
H1 H -0.0099 -0.4844 0.1046 0.050 Uiso 1 1 calc R . .
C2 C -0.05430(17) -0.5429(3) 0.0437(2) 0.0557(12) Uani 1 1 d . . .
H2 H -0.0307 -0.5587 0.0113 0.067 Uiso 1 1 calc R . .
C3 C -0.10301(18) -0.5632(3) 0.0363(2) 0.0605(13) Uani 1 1 d . . .
H3 H -0.1129 -0.5908 -0.0028 0.073 Uiso 1 1 calc R . .
C4 C -0.13565(15) -0.5424(2) 0.0866(2) 0.0455(11) Uani 1 1 d . . .
H4 H -0.1680 -0.5574 0.0828 0.055 Uiso 1 1 calc R . .
C5 C -0.12186(12) -0.4987(2) 0.14403(17) 0.0291(8) Uani 1 1 d . . .
C6 C -0.20156(13) -0.4757(2) 0.19408(18) 0.0325(8) Uani 1 1 d . . .
C7 C -0.22398(14) -0.4491(3) 0.1315(2) 0.0474(11) Uani 1 1 d . . .
H7 H -0.2053 -0.4371 0.0913 0.057 Uiso 1 1 calc R . .
C8 C -0.27355(15) -0.4411(3) 0.1304(2) 0.0567(13) Uani 1 1 d . . .
H8 H -0.2889 -0.4242 0.0891 0.068 Uiso 1 1 calc R . .
C9 C -0.30069(16) -0.4579(3) 0.1900(2) 0.0588(13) Uani 1 1 d . . .
H9 H -0.3345 -0.4525 0.1897 0.071 Uiso 1 1 calc R . .
C10 C -0.27701(13) -0.4827(2) 0.2502(2) 0.0422(10) Uani 1 1 d . . .
H10 H -0.2954 -0.4931 0.2911 0.051 Uiso 1 1 calc R . .
C11 C 0.03132(13) -0.5053(2) 0.2886(2) 0.0400(9) Uani 1 1 d . . .
H11 H 0.0484 -0.4631 0.2791 0.048 Uiso 1 1 calc R . .
C12 C 0.05702(15) -0.5632(3) 0.3147(2) 0.0515(11) Uani 1 1 d . . .
H12 H 0.0907 -0.5608 0.3214 0.062 Uiso 1 1 calc R . .
C13 C 0.03126(15) -0.6251(3) 0.3306(2) 0.0536(12) Uani 1 1 d . . .
H13 H 0.0474 -0.6653 0.3487 0.064 Uiso 1 1 calc R . .
C14 C -0.01891(14) -0.6271(2) 0.3196(2) 0.0425(10) Uani 1 1 d . . .
H14 H -0.0368 -0.6682 0.3308 0.051 Uiso 1 1 calc R . .
C15 C -0.04209(13) -0.5666(2) 0.29147(18) 0.0317(8) Uani 1 1 d . . .
C16 C -0.12004(13) -0.6210(2) 0.26578(18) 0.0336(9) Uani 1 1 d . . .
C17 C -0.10209(17) -0.6785(2) 0.2231(2) 0.0480(11) Uani 1 1 d . . .
H17 H -0.0695 -0.6797 0.2089 0.058 Uiso 1 1 calc R . .
C18 C -0.13368(17) -0.7325(3) 0.2032(3) 0.0627(14) Uani 1 1 d . . .
H18 H -0.1223 -0.7714 0.1765 0.075 Uiso 1 1 calc R . .
C19 C -0.18287(17) -0.7290(3) 0.2228(3) 0.0629(14) Uani 1 1 d . . .
H19 H -0.2051 -0.7640 0.2085 0.075 Uiso 1 1 calc R . .
C20 C -0.19652(16) -0.6723(3) 0.2636(2) 0.0484(11) Uani 1 1 d . . .
H20 H -0.2291 -0.6705 0.2776 0.058 Uiso 1 1 calc R . .
C21 C -0.01859(14) -0.3089(2) 0.3447(2) 0.0408(9) Uani 1 1 d . . .
H21 H -0.0052 -0.2883 0.3035 0.049 Uiso 1 1 calc R . .
C22 C -0.01016(17) -0.2760(2) 0.4091(2) 0.0496(11) Uani 1 1 d . . .
H22 H 0.0092 -0.2350 0.4117 0.059 Uiso 1 1 calc R . .
C23 C -0.03089(15) -0.3048(3) 0.4699(2) 0.0504(11) Uani 1 1 d . . .
H23 H -0.0254 -0.2839 0.5147 0.060 Uiso 1 1 calc R . .
C24 C -0.05999(15) -0.3652(2) 0.4636(2) 0.0437(10) Uani 1 1 d . . .
H24 H -0.0758 -0.3837 0.5039 0.052 Uiso 1 1 calc R . .
C25 C -0.06568(12) -0.3982(2) 0.39670(18) 0.0311(8) Uani 1 1 d . . .
C26 C -0.10140(13) -0.5114(2) 0.43660(17) 0.0309(8) Uani 1 1 d . . .
C27 C -0.06912(15) -0.5258(2) 0.4935(2) 0.0432(10) Uani 1 1 d . . .
H27 H -0.0421 -0.4963 0.5008 0.052 Uiso 1 1 calc R . .
C28 C -0.07724(16) -0.5831(3) 0.5382(2) 0.0483(11) Uani 1 1 d . . .
H28 H -0.0556 -0.5932 0.5756 0.058 Uiso 1 1 calc R . .
C29 C -0.11794(17) -0.6256(3) 0.5272(2) 0.0509(11) Uani 1 1 d . . .
H29 H -0.1247 -0.6642 0.5575 0.061 Uiso 1 1 calc R . .
C30 C -0.14762(15) -0.6098(2) 0.4714(2) 0.0426(10) Uani 1 1 d . . .
H30 H -0.1744 -0.6397 0.4633 0.051 Uiso 1 1 calc R . .
C31 C -0.10588(15) -0.2922(2) 0.1547(2) 0.0413(10) Uani 1 1 d . . .
H31 H -0.0792 -0.2978 0.1243 0.050 Uiso 1 1 calc R . .
C32 C -0.13933(15) -0.2403(3) 0.1389(2) 0.0509(11) Uani 1 1 d . . .
H32 H -0.1352 -0.2107 0.0990 0.061 Uiso 1 1 calc R . .
C33 C -0.17932(17) -0.2324(3) 0.1829(2) 0.0544(12) Uani 1 1 d . . .
H33 H -0.2024 -0.1969 0.1734 0.065 Uiso 1 1 calc R . .
C34 C -0.18486(15) -0.2777(2) 0.2411(2) 0.0466(11) Uani 1 1 d . . .
H34 H -0.2120 -0.2731 0.2709 0.056 Uiso 1 1 calc R . .
C35 C -0.14979(13) -0.3305(2) 0.25535(18) 0.0301(8) Uani 1 1 d . . .
C36 C -0.18264(12) -0.3725(2) 0.36826(18) 0.0305(8) Uani 1 1 d . . .
C37 C -0.18690(15) -0.3072(2) 0.4045(2) 0.0431(10) Uani 1 1 d . . .
H37 H -0.1728 -0.2658 0.3854 0.052 Uiso 1 1 calc R . .
C38 C -0.21174(15) -0.3039(3) 0.4684(2) 0.0491(11) Uani 1 1 d . . .
H38 H -0.2153 -0.2603 0.4925 0.059 Uiso 1 1 calc R . .
C39 C -0.23146(16) -0.3660(3) 0.4966(2) 0.0510(11) Uani 1 1 d . . .
H39 H -0.2479 -0.3652 0.5404 0.061 Uiso 1 1 calc R . .
C40 C -0.22654(13) -0.4286(2) 0.4595(2) 0.0414(10) Uani 1 1 d . . .
H40 H -0.2397 -0.4704 0.4791 0.050 Uiso 1 1 calc R . .
C41 C 0.02325(13) -0.3382(2) 0.1428(2) 0.0377(9) Uani 1 1 d . . .
C42 C 0.07657(13) -0.3328(2) 0.1328(2) 0.0347(9) Uani 1 1 d . . .
C43 C 0.09966(13) -0.2783(2) 0.0846(2) 0.0408(10) Uani 1 1 d . . .
H43 H 0.0847 -0.2423 0.0577 0.049 Uiso 1 1 calc R . .
C44 C 0.15165(19) -0.2957(3) 0.0902(3) 0.0655(14) Uani 1 1 d . . .
H44 H 0.1749 -0.2698 0.0643 0.079 Uiso 1 1 calc R . .
C45 C 0.16503(19) -0.3500(3) 0.1337(3) 0.0740(16) Uani 1 1 d . . .
H45 H 0.1972 -0.3648 0.1406 0.089 Uiso 1 1 calc R . .
C46 C -0.27849(14) -0.6047(2) 0.4259(2) 0.0391(9) Uani 1 1 d . . .
C47 C -0.33246(14) -0.6126(2) 0.4203(2) 0.0430(10) Uani 1 1 d . . .
C48 C -0.36567(12) -0.6300(2) 0.4819(2) 0.0367(9) Uani 1 1 d . . .
H48 H -0.3570 -0.6389 0.5295 0.044 Uiso 1 1 calc R . .
C49 C -0.41468(18) -0.6296(3) 0.4506(3) 0.0714(16) Uani 1 1 d . . .
H49 H -0.4422 -0.6391 0.4784 0.086 Uiso 1 1 calc R . .
C50 C -0.41821(19) -0.6150(3) 0.3802(4) 0.0816(18) Uani 1 1 d . . .
H50 H -0.4476 -0.6138 0.3550 0.098 Uiso 1 1 calc R . .

loop_
_atom_site_aniso_label
_atom_site_aniso_U_11
_atom_site_aniso_U_22
_atom_site_aniso_U_33
_atom_site_aniso_U_23
_atom_site_aniso_U_13
_atom_site_aniso_U_12
Ni1 0.0229(2) 0.0310(3) 0.0266(2) 0.00286(18) -0.00058(17) -0.00199(18)
Ni2 0.0211(2) 0.0273(3) 0.0225(2) 0.00025(17) 0.00039(16) 0.00083(17)
Ni3 0.0256(3) 0.0328(3) 0.0270(2) 0.00162(18) 0.00395(17) -0.00123(19)
S1 0.0467(7) 0.1120(14) 0.1065(12) 0.0419(10) 0.0014(8) 0.0026(8)
S2 0.0565(8) 0.1158(14) 0.0904(10) 0.0309(10) -0.0020(7) -0.0175(9)
O1 0.0320(14) 0.055(2) 0.0398(14) 0.0093(13) 0.0009(12) -0.0082(13)
O2 0.059(2) 0.157(4) 0.115(3) 0.098(3) 0.019(2) 0.021(3)
O3 0.0391(16) 0.063(2) 0.0493(15) 0.0125(15) 0.0097(13) -0.0102(14)
O4 0.064(2) 0.147(4) 0.0359(16) 0.0154(19) -0.0028(16) -0.041(2)
N1 0.0250(15) 0.035(2) 0.0265(13) 0.0024(12) 0.0031(12) -0.0003(13)
N2 0.0261(14) 0.0351(19) 0.0234(13) 0.0006(12) 0.0005(11) -0.0018(13)
N3 0.0196(14) 0.041(2) 0.0321(14) 0.0016(13) 0.0021(12) 0.0009(13)
N4 0.0250(15) 0.0334(19) 0.0304(14) 0.0015(13) 0.0009(12) 0.0022(13)
N5 0.0252(14) 0.0255(18) 0.0322(14) -0.0012(12) 0.0024(12) -0.0028(12)
N6 0.0338(16) 0.0334(19) 0.0328(14) -0.0012(13) 0.0042(13) -0.0028(14)
N7 0.0337(16) 0.0275(19) 0.0340(15) -0.0005(13) -0.0051(13) 0.0013(13)
N8 0.0291(15) 0.034(2) 0.0250(13) 0.0008(12) -0.0027(12) 0.0033(13)
N9 0.0323(16) 0.0335(19) 0.0301(14) 0.0048(13) 0.0034(13) 0.0038(14)
N10 0.0295(15) 0.0303(19) 0.0323(14) 0.0053(13) -0.0026(12) -0.0030(13)
N11 0.0296(15) 0.0302(18) 0.0290(13) 0.0004(12) -0.0005(12) 0.0052(13)
N12 0.0284(15) 0.040(2) 0.0270(14) -0.0018(13) 0.0016(12) 0.0030(14)
C1 0.039(2) 0.048(3) 0.0368(19) -0.0014(18) 0.0101(17) -0.0056(19)
C2 0.057(3) 0.065(3) 0.045(2) -0.017(2) 0.024(2) -0.008(2)
C3 0.068(3) 0.072(4) 0.041(2) -0.024(2) 0.008(2) -0.021(3)
C4 0.035(2) 0.063(3) 0.038(2) -0.0157(19) 0.0027(17) -0.012(2)
C5 0.0245(17) 0.033(2) 0.0293(16) 0.0023(15) 0.0022(13) -0.0031(15)
C6 0.0302(18) 0.041(2) 0.0267(16) 0.0003(15) -0.0019(15) -0.0041(16)
C7 0.031(2) 0.077(3) 0.0340(19) 0.010(2) -0.0024(17) 0.005(2)
C8 0.031(2) 0.097(4) 0.042(2) 0.008(2) -0.0096(18) 0.006(2)
C9 0.031(2) 0.092(4) 0.053(2) 0.005(2) -0.005(2) 0.002(2)
C10 0.0228(18) 0.059(3) 0.045(2) 0.0038(19) 0.0068(16) 0.0016(18)
C11 0.0299(19) 0.049(3) 0.0408(19) 0.0046(18) -0.0027(16) -0.0013(18)
C12 0.033(2) 0.063(3) 0.059(3) 0.009(2) -0.007(2) 0.007(2)
C13 0.040(2) 0.058(3) 0.063(3) 0.013(2) -0.004(2) 0.021(2)
C14 0.039(2) 0.038(3) 0.051(2) 0.0096(19) 0.0025(18) 0.0078(18)
C15 0.0357(19) 0.032(2) 0.0272(16) -0.0015(15) 0.0048(15) 0.0063(17)
C16 0.035(2) 0.035(2) 0.0304(17) 0.0038(15) 0.0029(15) 0.0024(17)
C17 0.057(3) 0.038(3) 0.048(2) -0.0135(19) 0.009(2) 0.003(2)
C18 0.052(3) 0.053(3) 0.083(3) -0.030(3) 0.009(3) -0.008(2)
C19 0.048(3) 0.055(3) 0.085(3) -0.026(3) 0.013(2) -0.023(2)
C20 0.039(2) 0.047(3) 0.059(2) -0.008(2) 0.0097(19) -0.014(2)
C21 0.033(2) 0.037(3) 0.053(2) -0.0008(18) -0.0063(17) -0.0032(18)
C22 0.055(3) 0.036(3) 0.057(2) -0.011(2) -0.009(2) -0.007(2)
C23 0.051(2) 0.054(3) 0.046(2) -0.017(2) -0.012(2) 0.000(2)
C24 0.049(2) 0.047(3) 0.0353(19) -0.0082(18) -0.0020(17) -0.001(2)
C25 0.0255(17) 0.034(2) 0.0335(17) -0.0017(15) -0.0042(15) 0.0049(15)
C26 0.0326(19) 0.035(2) 0.0257(16) -0.0009(15) 0.0040(14) 0.0074(16)
C27 0.035(2) 0.056(3) 0.0379(19) 0.0048(19) -0.0071(17) 0.0056(19)
C28 0.043(2) 0.064(3) 0.038(2) 0.010(2) -0.0070(18) 0.018(2)
C29 0.060(3) 0.048(3) 0.044(2) 0.019(2) 0.010(2) 0.015(2)
C30 0.050(2) 0.038(3) 0.039(2) 0.0078(18) 0.0117(18) 0.0043(19)
C31 0.036(2) 0.044(3) 0.044(2) 0.0137(18) -0.0030(17) -0.0091(19)
C32 0.045(2) 0.053(3) 0.055(2) 0.027(2) -0.010(2) -0.002(2)
C33 0.050(3) 0.051(3) 0.062(3) 0.020(2) -0.009(2) 0.013(2)
C34 0.043(2) 0.047(3) 0.050(2) 0.009(2) 0.0031(19) 0.011(2)
C35 0.0297(18) 0.028(2) 0.0327(17) -0.0010(15) -0.0066(15) 0.0022(15)
C36 0.0236(16) 0.036(2) 0.0315(16) -0.0028(16) -0.0016(14) 0.0065(15)
C37 0.047(2) 0.038(3) 0.044(2) -0.0076(18) -0.0014(18) 0.0043(19)
C38 0.046(2) 0.055(3) 0.046(2) -0.020(2) 0.0008(19) 0.006(2)
C39 0.054(3) 0.064(3) 0.0351(19) -0.014(2) 0.0124(19) 0.002(2)
C40 0.032(2) 0.056(3) 0.0360(19) -0.0022(19) 0.0058(16) 0.0013(19)
C41 0.0231(18) 0.043(3) 0.047(2) 0.0101(18) 0.0038(16) 0.0027(17)
C42 0.0241(17) 0.038(2) 0.0420(19) -0.0027(17) 0.0060(16) -0.0031(16)
C43 0.0310(19) 0.032(2) 0.060(2) -0.0049(19) 0.0320(18) -0.0060(16)
C44 0.064(3) 0.052(3) 0.081(3) -0.003(3) 0.027(3) -0.016(3)
C45 0.043(3) 0.093(4) 0.086(4) 0.024(3) 0.008(3) -0.005(3)
C46 0.035(2) 0.045(3) 0.038(2) -0.0082(18) 0.0080(17) -0.0069(18)
C47 0.036(2) 0.041(3) 0.052(2) -0.0059(19) 0.0083(18) -0.0112(18)
C48 0.0253(17) 0.037(2) 0.048(2) -0.0109(18) 0.0125(16) -0.0194(16)
C49 0.049(3) 0.073(4) 0.093(4) -0.013(3) 0.027(3) -0.020(3)
C50 0.041(3) 0.098(5) 0.106(5) 0.025(4) -0.001(3) -0.015(3)

loop_
_atom_type_symbol
_atom_type_description
_atom_type_scat_dispersion_real
_atom_type_scat_dispersion_imag
_atom_type_scat_source
C C 0.0033 0.0016 'International Tables Vol C Tables 4.2.6.8 and 6.1.1.4'
H H 0.0000 0.0000 'International Tables Vol C Tables 4.2.6.8 and 6.1.1.4'
N N 0.0061 0.0033 'International Tables Vol C Tables 4.2.6.8 and 6.1.1.4'
Ni Ni 0.3393 1.1124 'International Tables Vol C Tables 4.2.6.8 and 6.1.1.4'
O O 0.0106 0.0060 'International Tables Vol C Tables 4.2.6.8 and 6.1.1.4'
S S 0.1246 0.1234 'International Tables Vol C Tables 4.2.6.8 and 6.1.1.4'

loop_
_geom_angle_atom_site_label_1
_geom_angle_atom_site_label_2
_geom_angle_atom_site_label_3
_geom_angle
_geom_angle_site_symmetry_1
_geom_angle_site_symmetry_3
_geom_angle_publ_flag
O1 Ni1 N1 99.10(11) . . ?
O1 Ni1 N7 94.71(11) . . ?
N1 Ni1 N7 165.21(12) . . ?
O1 Ni1 N4 90.52(11) . . ?
N1 Ni1 N4 87.69(11) . . ?
N7 Ni1 N4 86.90(11) . . ?
O1 Ni1 N10 107.21(11) . . ?
N1 Ni1 N10 91.40(11) . . ?
N7 Ni1 N10 89.55(11) . . ?
N4 Ni1 N10 162.14(11) . . ?
O1 Ni1 Ni2 171.97(8) . . ?
N1 Ni1 Ni2 83.27(8) . . ?
N7 Ni1 Ni2 82.35(8) . . ?
N4 Ni1 Ni2 81.88(8) . . ?
N10 Ni1 Ni2 80.31(8) . . ?
N2 Ni2 N8 178.38(13) . . ?
N2 Ni2 N11 90.70(12) . . ?
N8 Ni2 N11 88.69(12) . . ?
N2 Ni2 N5 90.09(12) . . ?
N8 Ni2 N5 90.56(12) . . ?
N11 Ni2 N5 178.27(12) . . ?
N2 Ni2 Ni1 87.66(8) . . ?
N8 Ni2 Ni1 90.86(9) . . ?
N11 Ni2 Ni1 91.83(9) . . ?
N5 Ni2 Ni1 89.74(8) . . ?
N2 Ni2 Ni3 89.35(8) . . ?
N8 Ni2 Ni3 92.14(9) . . ?
N11 Ni2 Ni3 89.28(9) . . ?
N5 Ni2 Ni3 89.20(9) . . ?
Ni1 Ni2 Ni3 176.83(2) . . ?
O3 Ni3 N6 95.71(12) . . ?
O3 Ni3 N12 98.44(12) . . ?
N6 Ni3 N12 165.77(12) . . ?
O3 Ni3 N3 87.92(11) . . ?
N6 Ni3 N3 89.11(12) . . ?
N12 Ni3 N3 89.97(12) . . ?
O3 Ni3 N9 109.25(12) . . ?
N6 Ni3 N9 90.33(12) . . ?
N12 Ni3 N9 86.38(12) . . ?
N3 Ni3 N9 162.78(11) . . ?
O3 Ni3 Ni2 170.35(9) . . ?
N6 Ni3 Ni2 83.14(8) . . ?
N12 Ni3 Ni2 82.67(8) . . ?
N3 Ni3 Ni2 82.48(8) . . ?
N9 Ni3 Ni2 80.37(8) . . ?
C42 S1 C45 92.7(2) . . ?
C47 S2 C50 93.2(3) . . ?
C41 O1 Ni1 137.8(2) . . ?
C46 O3 Ni3 140.6(3) . . ?
C1 N1 C5 119.4(3) . . ?
C1 N1 Ni1 121.1(2) . . ?
C5 N1 Ni1 119.4(2) . . ?
C5 N2 C6 121.7(3) . . ?
C5 N2 Ni2 119.0(2) . . ?
C6 N2 Ni2 119.2(2) . . ?
C6 N3 C10 118.6(3) . . ?
C6 N3 Ni3 120.1(2) . . ?
C10 N3 Ni3 121.3(2) . . ?
C11 N4 C15 118.1(3) . . ?
C11 N4 Ni1 121.5(3) . . ?
C15 N4 Ni1 120.4(2) . . ?
C16 N5 C15 122.0(3) . . ?
C16 N5 Ni2 118.8(2) . . ?
C15 N5 Ni2 119.1(2) . . ?
C20 N6 C16 117.4(3) . . ?
C20 N6 Ni3 123.2(3) . . ?
C16 N6 Ni3 119.4(3) . . ?
C21 N7 C25 118.7(3) . . ?
C21 N7 Ni1 119.6(3) . . ?
C25 N7 Ni1 121.7(2) . . ?
C26 N8 C25 123.4(3) . . ?
C26 N8 Ni2 118.4(2) . . ?
C25 N8 Ni2 118.2(2) . . ?
C30 N9 C26 118.2(3) . . ?
C30 N9 Ni3 119.8(3) . . ?
C26 N9 Ni3 122.0(2) . . ?
C31 N10 C35 118.4(3) . . ?
C31 N10 Ni1 120.7(3) . . ?
C35 N10 Ni1 120.9(2) . . ?
C35 N11 C36 123.1(3) . . ?
C35 N11 Ni2 118.6(2) . . ?
C36 N11 Ni2 118.3(2) . . ?
C40 N12 C36 119.2(3) . . ?
C40 N12 Ni3 120.4(3) . . ?
C36 N12 Ni3 120.1(2) . . ?
N1 C1 C2 122.9(4) . . ?
N1 C1 H1 118.6 . . ?
C2 C1 H1 118.6 . . ?
C1 C2 C3 117.9(4) . . ?
C1 C2 H2 121.0 . . ?
C3 C2 H2 121.0 . . ?
C4 C3 C2 119.3(4) . . ?
C4 C3 H3 120.4 . . ?
C2 C3 H3 120.4 . . ?
C3 C4 C5 121.2(4) . . ?
C3 C4 H4 119.4 . . ?
C5 C4 H4 119.4 . . ?
N1 C5 N2 115.8(3) . . ?
N1 C5 C4 119.2(3) . . ?
N2 C5 C4 124.6(3) . . ?
N3 C6 N2 116.0(3) . . ?
N3 C6 C7 120.9(3) . . ?
N2 C6 C7 123.0(3) . . ?
C8 C7 C6 119.0(4) . . ?
C8 C7 H7 120.5 . . ?
C6 C7 H7 120.5 . . ?
C7 C8 C9 120.1(4) . . ?
C7 C8 H8 119.9 . . ?
C9 C8 H8 119.9 . . ?
C8 C9 C10 118.7(4) . . ?
C8 C9 H9 120.7 . . ?
C10 C9 H9 120.7 . . ?
N3 C10 C9 122.6(4) . . ?
N3 C10 H10 118.7 . . ?
C9 C10 H10 118.7 . . ?
N4 C11 C12 124.0(4) . . ?
N4 C11 H11 118.0 . . ?
C12 C11 H11 118.0 . . ?
C11 C12 C13 117.8(4) . . ?
C11 C12 H12 121.1 . . ?
C13 C12 H12 121.1 . . ?
C12 C13 C14 119.7(4) . . ?
C12 C13 H13 120.2 . . ?
C14 C13 H13 120.2 . . ?
C13 C14 C15 119.0(4) . . ?
C13 C14 H14 120.5 . . ?
C15 C14 H14 120.5 . . ?
N4 C15 N5 115.4(3) . . ?
N4 C15 C14 121.5(3) . . ?
N5 C15 C14 122.9(4) . . ?
N6 C16 N5 116.6(3) . . ?
N6 C16 C17 120.4(4) . . ?
N5 C16 C17 122.6(3) . . ?
C18 C17 C16 118.8(4) . . ?
C18 C17 H17 120.6 . . ?
C16 C17 H17 120.6 . . ?
C17 C18 C19 120.2(4) . . ?
C17 C18 H18 119.9 . . ?
C19 C18 H18 119.9 . . ?
C20 C19 C18 116.7(4) . . ?
C20 C19 H19 121.6 . . ?
C18 C19 H19 121.6 . . ?
N6 C20 C19 126.5(4) . . ?
N6 C20 H20 116.8 . . ?
C19 C20 H20 116.8 . . ?
N7 C21 C22 123.8(4) . . ?
N7 C21 H21 118.1 . . ?
C22 C21 H21 118.1 . . ?
C21 C22 C23 118.6(4) . . ?
C21 C22 H22 120.7 . . ?
C23 C22 H22 120.7 . . ?
C22 C23 C24 119.0(4) . . ?
C22 C23 H23 120.5 . . ?
C24 C23 H23 120.5 . . ?
C23 C24 C25 119.9(4) . . ?
C23 C24 H24 120.1 . . ?
C25 C24 H24 120.1 . . ?
N7 C25 N8 115.8(3) . . ?
N7 C25 C24 120.0(4) . . ?
N8 C25 C24 124.1(3) . . ?
N9 C26 N8 115.8(3) . . ?
N9 C26 C27 119.8(3) . . ?
N8 C26 C27 124.2(3) . . ?
C28 C27 C26 120.2(4) . . ?
C28 C27 H27 119.9 . . ?
C26 C27 H27 119.9 . . ?
C27 C28 C29 119.0(4) . . ?
C27 C28 H28 120.5 . . ?
C29 C28 H28 120.5 . . ?
C30 C29 C28 118.3(4) . . ?
C30 C29 H29 120.8 . . ?
C28 C29 H29 120.8 . . ?
N9 C30 C29 124.4(4) . . ?
N9 C30 H30 117.8 . . ?
C29 C30 H30 117.8 . . ?
N10 C31 C32 123.2(4) . . ?
N10 C31 H31 118.4 . . ?
C32 C31 H31 118.4 . . ?
C31 C32 C33 118.9(4) . . ?
C31 C32 H32 120.5 . . ?
C33 C32 H32 120.5 . . ?
C32 C33 C34 119.3(4) . . ?
C32 C33 H33 120.4 . . ?
C34 C33 H33 120.4 . . ?
C33 C34 C35 120.1(4) . . ?
C33 C34 H34 120.0 . . ?
C35 C34 H34 120.0 . . ?
N10 C35 N11 116.1(3) . . ?
N10 C35 C34 120.0(3) . . ?
N11 C35 C34 123.6(3) . . ?
N12 C36 N11 115.8(3) . . ?
N12 C36 C37 119.8(3) . . ?
N11 C36 C37 124.2(4) . . ?
C38 C37 C36 120.0(4) . . ?
C38 C37 H37 120.0 . . ?
C36 C37 H37 120.0 . . ?
C37 C38 C39 119.1(4) . . ?
C37 C38 H38 120.5 . . ?
C39 C38 H38 120.5 . . ?
C40 C39 C38 119.1(4) . . ?
C40 C39 H39 120.5 . . ?
C38 C39 H39 120.5 . . ?
N12 C40 C39 122.8(4) . . ?
N12 C40 H40 118.6 . . ?
C39 C40 H40 118.6 . . ?
O2 C41 O1 125.7(4) . . ?
O2 C41 C42 118.2(3) . . ?
O1 C41 C42 115.9(3) . . ?
C41 C42 C43 122.8(3) . . ?
C41 C42 S1 122.3(3) . . ?
C43 C42 S1 114.9(3) . . ?
C44 C43 C42 102.7(4) . . ?
C44 C43 H43 128.7 . . ?
C42 C43 H43 128.7 . . ?
C45 C44 C43 118.2(4) . . ?
C45 C44 H44 120.9 . . ?
C43 C44 H44 120.9 . . ?
C44 C45 S1 111.5(4) . . ?
C44 C45 H45 124.2 . . ?
S1 C45 H45 124.2 . . ?
O4 C46 O3 125.9(4) . . ?
O4 C46 C47 117.5(4) . . ?
O3 C46 C47 116.5(4) . . ?
C46 C47 C48 124.8(4) . . ?
C46 C47 S2 122.2(3) . . ?
C48 C47 S2 112.9(3) . . ?
C49 C48 C47 104.6(4) . . ?
C49 C48 H48 127.7 . . ?
C47 C48 H48 127.7 . . ?
C50 C49 C48 117.1(4) . . ?
C50 C49 H49 121.4 . . ?
C48 C49 H49 121.4 . . ?
C49 C50 S2 112.1(4) . . ?
C49 C50 H50 123.9 . . ?
S2 C50 H50 123.9 . . ?

loop_
_geom_bond_atom_site_label_1
_geom_bond_atom_site_label_2
_geom_bond_distance
_geom_bond_site_symmetry_2
_geom_bond_publ_flag
Ni1 O1 2.013(3) . ?
Ni1 N1 2.064(3) . ?
Ni1 N7 2.084(3) . ?
Ni1 N4 2.122(3) . ?
Ni1 N10 2.140(3) . ?
Ni1 Ni2 2.4276(6) . ?
Ni2 N2 1.889(3) . ?
Ni2 N8 1.891(3) . ?
Ni2 N11 1.891(3) . ?
Ni2 N5 1.892(3) . ?
Ni2 Ni3 2.4282(6) . ?
Ni3 O3 1.999(3) . ?
Ni3 N6 2.076(3) . ?
Ni3 N12 2.092(3) . ?
Ni3 N3 2.102(3) . ?
Ni3 N9 2.119(3) . ?
S1 C42 1.678(4) . ?
S1 C45 1.696(5) . ?
S2 C47 1.690(4) . ?
S2 C50 1.697(5) . ?
O1 C41 1.263(4) . ?
O2 C41 1.240(5) . ?
O3 C46 1.252(5) . ?
O4 C46 1.223(5) . ?
N1 C1 1.347(5) . ?
N1 C5 1.348(4) . ?
N2 C5 1.375(4) . ?
N2 C6 1.382(4) . ?
N3 C6 1.343(4) . ?
N3 C10 1.350(4) . ?
N4 C11 1.344(4) . ?
N4 C15 1.348(5) . ?
N5 C16 1.372(5) . ?
N5 C15 1.380(4) . ?
N6 C20 1.326(5) . ?
N6 C16 1.365(5) . ?
N7 C21 1.333(5) . ?
N7 C25 1.354(5) . ?
N8 C26 1.375(4) . ?
N8 C25 1.389(5) . ?
N9 C30 1.341(5) . ?
N9 C26 1.355(5) . ?
N10 C31 1.357(5) . ?
N10 C35 1.358(5) . ?
N11 C35 1.364(4) . ?
N11 C36 1.379(4) . ?
N12 C40 1.337(5) . ?
N12 C36 1.356(5) . ?
C1 C2 1.364(6) . ?
C1 H1 0.9300 . ?
C2 C3 1.391(6) . ?
C2 H2 0.9300 . ?
C3 C4 1.348(6) . ?
C3 H3 0.9300 . ?
C4 C5 1.392(5) . ?
C4 H4 0.9300 . ?
C6 C7 1.404(5) . ?
C7 C8 1.364(5) . ?
C7 H7 0.9300 . ?
C8 C9 1.369(6) . ?
C8 H8 0.9300 . ?
C9 C10 1.371(6) . ?
C9 H9 0.9300 . ?
C10 H10 0.9300 . ?
C11 C12 1.373(6) . ?
C11 H11 0.9300 . ?
C12 C13 1.380(7) . ?
C12 H12 0.9300 . ?
C13 C14 1.388(6) . ?
C13 H13 0.9300 . ?
C14 C15 1.391(5) . ?
C14 H14 0.9300 . ?
C16 C17 1.417(5) . ?
C17 C18 1.374(6) . ?
C17 H17 0.9300 . ?
C18 C19 1.396(6) . ?
C18 H18 0.9300 . ?
C19 C20 1.350(6) . ?
C19 H19 0.9300 . ?
C20 H20 0.9300 . ?
C21 C22 1.361(6) . ?
C21 H21 0.9300 . ?
C22 C23 1.373(6) . ?
C22 H22 0.9300 . ?
C23 C24 1.380(6) . ?
C23 H23 0.9300 . ?
C24 C25 1.394(5) . ?
C24 H24 0.9300 . ?
C26 C27 1.402(5) . ?
C27 C28 1.369(6) . ?
C27 H27 0.9300 . ?
C28 C29 1.380(6) . ?
C28 H28 0.9300 . ?
C29 C30 1.350(6) . ?
C29 H29 0.9300 . ?
C30 H30 0.9300 . ?
C31 C32 1.361(6) . ?
C31 H31 0.9300 . ?
C32 C33 1.372(6) . ?
C32 H32 0.9300 . ?
C33 C34 1.378(6) . ?
C33 H33 0.9300 . ?
C34 C35 1.397(5) . ?
C34 H34 0.9300 . ?
C36 C37 1.392(6) . ?
C37 C38 1.368(6) . ?
C37 H37 0.9300 . ?
C38 C39 1.377(6) . ?
C38 H38 0.9300 . ?
C39 C40 1.357(6) . ?
C39 H39 0.9300 . ?
C40 H40 0.9300 . ?
C41 C42 1.474(5) . ?
C42 C43 1.491(5) . ?
C43 C44 1.462(7) . ?
C43 H43 0.9300 . ?
C44 C45 1.344(7) . ?
C44 H44 0.9300 . ?
C45 H45 0.9300 . ?
C46 C47 1.487(5) . ?
C47 C48 1.496(5) . ?
C48 C49 1.461(7) . ?
C48 H48 0.9300 . ?
C49 C50 1.338(8) . ?
C49 H49 0.9300 . ?
C50 H50 0.9300 . ?

loop_
_geom_torsion_atom_site_label_1
_geom_torsion_atom_site_label_2
_geom_torsion_atom_site_label_3
_geom_torsion_atom_site_label_4
_geom_torsion
_geom_torsion_site_symmetry_1
_geom_torsion_site_symmetry_2
_geom_torsion_site_symmetry_3
_geom_torsion_site_symmetry_4
_geom_torsion_publ_flag
N1 Ni1 Ni2 N2 -27.18(12) . . . . ?
N7 Ni1 Ni2 N2 156.26(12) . . . . ?
N4 Ni1 Ni2 N2 -115.80(12) . . . . ?
N10 Ni1 Ni2 N2 65.40(12) . . . . ?
N1 Ni1 Ni2 N8 153.48(12) . . . . ?
N7 Ni1 Ni2 N8 -23.08(12) . . . . ?
N4 Ni1 Ni2 N8 64.86(12) . . . . ?
N10 Ni1 Ni2 N8 -113.94(12) . . . . ?
N1 Ni1 Ni2 N11 -117.81(12) . . . . ?
N7 Ni1 Ni2 N11 65.63(12) . . . . ?
N4 Ni1 Ni2 N11 153.58(11) . . . . ?
N10 Ni1 Ni2 N11 -25.22(12) . . . . ?
N1 Ni1 Ni2 N5 62.92(12) . . . . ?
N7 Ni1 Ni2 N5 -113.64(12) . . . . ?
N4 Ni1 Ni2 N5 -25.70(11) . . . . ?
N10 Ni1 Ni2 N5 155.51(12) . . . . ?
N2 Ni2 Ni3 N6 64.66(12) . . . . ?
N8 Ni2 Ni3 N6 -115.97(12) . . . . ?
N11 Ni2 Ni3 N6 155.36(12) . . . . ?
N5 Ni2 Ni3 N6 -25.45(12) . . . . ?
N2 Ni2 Ni3 N12 -116.29(12) . . . . ?
N8 Ni2 Ni3 N12 63.08(12) . . . . ?
N11 Ni2 Ni3 N12 -25.59(11) . . . . ?
N5 Ni2 Ni3 N12 153.61(11) . . . . ?
N2 Ni2 Ni3 N3 -25.35(13) . . . . ?
N8 Ni2 Ni3 N3 154.02(13) . . . . ?
N11 Ni2 Ni3 N3 65.35(12) . . . . ?
N5 Ni2 Ni3 N3 -115.45(12) . . . . ??
N2 Ni2 Ni3 N9 156.16(13) . . . . ?
N8 Ni2 Ni3 N9 -24.47(13) . . . . ?
N11 Ni2 Ni3 N9 -113.13(12) . . . . ?
N5 Ni2 Ni3 N9 66.06(12) . . . . ?
N1 Ni1 O1 C41 59.0(4) . . . . ?
N7 Ni1 O1 C41 -126.3(4) . . . . ?
N4 Ni1 O1 C41 146.8(4) . . . . ?
N10 Ni1 O1 C41 -35.3(4) . . . . ?
N6 Ni3 O3 C46 107.8(5) . . . . ?
N12 Ni3 O3 C46 -73.7(5) . . . . ?
N3 Ni3 O3 C46 -163.3(5) . . . . ?
N9 Ni3 O3 C46 15.4(5) . . . . ?
O1 Ni1 N1 C1 21.6(3) . . . . ?
N7 Ni1 N1 C1 -137.2(4) . . . . ?
N4 Ni1 N1 C1 -68.6(3) . . . . ?
N10 Ni1 N1 C1 129.3(3) . . . . ?
Ni2 Ni1 N1 C1 -150.6(3) . . . . ?
O1 Ni1 N1 C5 -163.6(3) . . . . ?
N7 Ni1 N1 C5 37.7(6) . . . . ?
N4 Ni1 N1 C5 106.3(3) . . . . ?
N10 Ni1 N1 C5 -55.9(3) . . . . ?
Ni2 Ni1 N1 C5 24.2(3) . . . . ??
N11 Ni2 N2 C5 130.4(3) . . . . ?
N5 Ni2 N2 C5 -51.1(3) . . . . ?
Ni1 Ni2 N2 C5 38.6(3) . . . . ?
Ni3 Ni2 N2 C5 -140.3(3) . . . . ?
N11 Ni2 N2 C6 -53.0(3) . . . . ?
N5 Ni2 N2 C6 125.4(3) . . . . ?
Ni1 Ni2 N2 C6 -144.8(3) . . . . ?
Ni3 Ni2 N2 C6 36.2(3) . . . . ?
O3 Ni3 N3 C6 -156.2(3) . . . . ?
N6 Ni3 N3 C6 -60.5(3) . . . . ?
N12 Ni3 N3 C6 105.3(3) . . . . ?
N9 Ni3 N3 C6 27.7(6) . . . . ?
Ni2 Ni3 N3 C6 22.7(3) . . . . ?
O3 Ni3 N3 C10 24.4(3) . . . . ?
N6 Ni3 N3 C10 120.2(3) . . . . ?
N12 Ni3 N3 C10 -74.0(3) . . . . ?
N9 Ni3 N3 C10 -151.6(4) . . . . ?
Ni2 Ni3 N3 C10 -156.6(3) . . . . ?
O1 Ni1 N4 C11 21.9(3) . . . . ?
N1 Ni1 N4 C11 121.0(3) . . . . ?
N7 Ni1 N4 C11 -72.8(3) . . . . ?
N10 Ni1 N4 C11 -151.6(3) . . . . ?
Ni2 Ni1 N4 C11 -155.5(3) . . . . ?
O1 Ni1 N4 C15 -159.8(3) . . . . ?
N1 Ni1 N4 C15 -60.7(3) . . . . ?
N7 Ni1 N4 C15 105.5(3) . . . . ?
N10 Ni1 N4 C15 26.7(5) . . . . ?
Ni2 Ni1 N4 C15 22.8(2) . . . . ?
N2 Ni2 N5 C16 -53.6(3) . . . . ?
N8 Ni2 N5 C16 127.9(3) . . . . ?
Ni1 Ni2 N5 C16 -141.2(2) . . . . ?
Ni3 Ni2 N5 C16 35.8(2) . . . . ?
N2 Ni2 N5 C15 125.0(3) . . . . ?
N8 Ni2 N5 C15 -53.5(3) . . . . ?
Ni1 Ni2 N5 C15 37.4(2) . . . . ?
Ni3 Ni2 N5 C15 -145.6(2) . . . . ?
O3 Ni3 N6 C20 15.1(3) . . . . ?
N12 Ni3 N6 C20 -159.1(4) . . . . ?
N3 Ni3 N6 C20 -72.8(3) . . . . ?
N9 Ni3 N6 C20 124.5(3) . . . . ?
Ni2 Ni3 N6 C20 -155.3(3) . . . . ?
O3 Ni3 N6 C16 -167.0(3) . . . . ?
N12 Ni3 N6 C16 18.8(6) . . . . ?
N3 Ni3 N6 C16 105.1(3) . . . . ?
N9 Ni3 N6 C16 -57.7(3) . . . . ?
Ni2 Ni3 N6 C16 22.6(2) . . . . ?
O1 Ni1 N7 C21 27.6(3) . . . . ?
N1 Ni1 N7 C21 -173.4(4) . . . . ?
N4 Ni1 N7 C21 117.9(3) . . . . ?
N10 Ni1 N7 C21 -79.6(3) . . . . ?
Ni2 Ni1 N7 C21 -159.9(3) . . . . ?
O1 Ni1 N7 C25 -153.4(3) . . . . ?
N1 Ni1 N7 C25 5.6(6) . . . . ?
N4 Ni1 N7 C25 -63.2(3) . . . . ?
N10 Ni1 N7 C25 99.3(3) . . . . ?
Ni2 Ni1 N7 C25 19.1(3) . . . . ?
N11 Ni2 N8 C26 122.1(3) . . . . ?
N5 Ni2 N8 C26 -56.3(3) . . . . ?
Ni1 Ni2 N8 C26 -146.0(2) . . . . ?
Ni3 Ni2 N8 C26 32.9(2) . . . . ?
N11 Ni2 N8 C25 -57.8(3) . . . . ?
N5 Ni2 N8 C25 123.7(3) . . . . ?
Ni1 Ni2 N8 C25 34.0(2) . . . . ?
Ni3 Ni2 N8 C25 -147.1(2) . . . . ?
O3 Ni3 N9 C30 21.4(3) . . . . ?
N6 Ni3 N9 C30 -74.7(3) . . . . ?
N12 Ni3 N9 C30 119.1(3) . . . . ?
N3 Ni3 N9 C30 -162.8(4) . . . . ?
Ni2 Ni3 N9 C30 -157.7(3) . . . . ?
O3 Ni3 N9 C26 -156.7(3) . . . . ?
N6 Ni3 N9 C26 107.2(3) . . . . ?
N12 Ni3 N9 C26 -59.0(3) . . . . ?
N3 Ni3 N9 C26 19.1(6) . . . . ?
Ni2 Ni3 N9 C26 24.2(3) . . . . ?
O1 Ni1 N10 C31 28.7(3) . . . . ?
N1 Ni1 N10 C31 -71.3(3) . . . . ?
N7 Ni1 N10 C31 123.4(3) . . . . ?
N4 Ni1 N10 C31 -158.1(3) . . . . ?
Ni2 Ni1 N10 C31 -154.2(3) . . . . ?
O1 Ni1 N10 C35 -152.5(3) . . . . ?
N1 Ni1 N10 C35 107.5(3) . . . . ?
N7 Ni1 N10 C35 -57.7(3) . . . . ?
N4 Ni1 N10 C35 20.7(5) . . . . ?
Ni2 Ni1 N10 C35 24.6(3) . . . . ?
N2 Ni2 N11 C35 -53.3(3) . . . . ?
N8 Ni2 N11 C35 125.2(3) . . . . ?
Ni1 Ni2 N11 C35 34.4(2) . . . . ?
Ni3 Ni2 N11 C35 -142.6(2) . . . . ?
N2 Ni2 N11 C36 127.6(3) . . . . ?
N8 Ni2 N11 C36 -53.9(3) . . . . ?
Ni1 Ni2 N11 C36 -144.7(2) . . . . ?
Ni3 Ni2 N11 C36 38.2(2) . . . . ?
O3 Ni3 N12 C40 37.0(3) . . . . ?
N6 Ni3 N12 C40 -148.8(4) . . . . ?
N3 Ni3 N12 C40 124.9(3) . . . . ?
N9 Ni3 N12 C40 -71.9(3) . . . . ?
Ni2 Ni3 N12 C40 -152.7(3) . . . . ?
O3 Ni3 N12 C36 -149.6(3) . . . . ?
N6 Ni3 N12 C36 24.6(6) . . . . ?
N3 Ni3 N12 C36 -61.7(3) . . . . ?
N9 Ni3 N12 C36 101.5(3) . . . . ?
Ni2 Ni3 N12 C36 20.7(2) . . . . ?
C5 N1 C1 C2 2.0(6) . . . . ?
Ni1 N1 C1 C2 176.9(3) . . . . ?
N1 C1 C2 C3 1.4(7) . . . . ?
C1 C2 C3 C4 -3.6(8) . . . . ?
C2 C3 C4 C5 2.5(8) . . . . ?
C1 N1 C5 N2 170.8(3) . . . . ?
Ni1 N1 C5 N2 -4.2(4) . . . . ?
C1 N1 C5 C4 -3.2(5) . . . . ?
Ni1 N1 C5 C4 -178.1(3) . . . . ?
C6 N2 C5 N1 154.8(3) . . . . ?
Ni2 N2 C5 N1 -28.8(4) . . . . ?
C6 N2 C5 C4 -31.7(6) . . . . ?
Ni2 N2 C5 C4 144.8(3) . . . . ?
C3 C4 C5 N1 0.9(7) . . . . ?
C3 C4 C5 N2 -172.5(4) . . . . ?
C10 N3 C6 N2 175.3(4) . . . . ?
Ni3 N3 C6 N2 -4.1(5) . . . . ?
C10 N3 C6 C7 -0.6(6) . . . . ?
Ni3 N3 C6 C7 180.0(3) . . . . ?
C5 N2 C6 N3 149.9(3) . . . . ?
Ni2 N2 C6 N3 -26.6(4) . . . . ?
C5 N2 C6 C7 -34.3(6) . . . . ?
Ni2 N2 C6 C7 149.3(3) . . . . ?
N3 C6 C7 C8 -0.6(7) . . . . ?
N2 C6 C7 C8 -176.2(4) . . . . ?
C6 C7 C8 C9 0.9(8) . . . . ?
C7 C8 C9 C10 0.0(8) . . . . ?
C6 N3 C10 C9 1.6(7) . . . . ?
Ni3 N3 C10 C9 -179.0(4) . . . . ?
C8 C9 C10 N3 -1.3(8) . . . . ?
C15 N4 C11 C12 1.7(5) . . . . ?
Ni1 N4 C11 C12 -180.0(3) . . . . ?
N4 C11 C12 C13 -1.8(7) . . . . ?
C11 C12 C13 C14 0.4(7) . . . . ?
C12 C13 C14 C15 1.0(7) . . . . ?
C11 N4 C15 N5 174.8(3) . . . . ?
Ni1 N4 C15 N5 -3.6(4) . . . . ?
C11 N4 C15 C14 -0.1(5) . . . . ?
Ni1 N4 C15 C14 -178.5(3) . . . . ?
C16 N5 C15 N4 151.1(3) . . . . ?
Ni2 N5 C15 N4 -27.5(4) . . . . ?
C16 N5 C15 C14 -34.1(5) . . . . ?
Ni2 N5 C15 C14 147.3(3) . . . . ?
C13 C14 C15 N4 -1.2(6) . . . . ?
C13 C14 C15 N5 -175.7(4) . . . . ?
C20 N6 C16 N5 173.9(3) . . . . ?
Ni3 N6 C16 N5 -4.1(4) . . . . ?
C20 N6 C16 C17 -0.1(5) . . . . ?
Ni3 N6 C16 C17 -178.1(3) . . . . ?
C15 N5 C16 N6 155.1(3) . . . . ?
Ni2 N5 C16 N6 -26.3(4) . . . . ?
C15 N5 C16 C17 -31.0(5) . . . . ?
Ni2 N5 C16 C17 147.5(3) . . . . ?
N6 C16 C17 C18 -0.9(6) . . . . ?
N5 C16 C17 C18 -174.5(4) . . . . ?
C16 C17 C18 C19 2.1(8) . . . . ?
C17 C18 C19 C20 -2.3(8) . . . . ?
C16 N6 C20 C19 -0.2(7) . . . . ?
Ni3 N6 C20 C19 177.7(4) . . . . ?
C18 C19 C20 N6 1.4(8) . . . . ?
C25 N7 C21 C22 1.8(6) . . . . ?
Ni1 N7 C21 C22 -179.2(3) . . . . ?
N7 C21 C22 C23 -1.9(7) . . . . ?
C21 C22 C23 C24 -0.9(7) . . . . ?
C22 C23 C24 C25 3.6(6) . . . . ?
C21 N7 C25 N8 178.1(3) . . . . ?
Ni1 N7 C25 N8 -0.8(4) . . . . ?
C21 N7 C25 C24 1.0(5) . . . . ?
Ni1 N7 C25 C24 -178.0(3) . . . . ?
C26 N8 C25 N7 153.4(3) . . . . ?
Ni2 N8 C25 N7 -26.6(4) . . . . ?
C26 N8 C25 C24 -29.6(5) . . . . ?
Ni2 N8 C25 C24 150.4(3) . . . . ?
C23 C24 C25 N7 -3.7(6) . . . . ?
C23 C24 C25 N8 179.4(4) . . . . ?
C30 N9 C26 N8 173.7(3) . . . . ?
Ni3 N9 C26 N8 -8.2(4) . . . . ?
C30 N9 C26 C27 -1.5(5) . . . . ?
Ni3 N9 C26 C27 176.7(3) . . . . ?
C25 N8 C26 N9 158.9(3) . . . . ?
Ni2 N8 C26 N9 -21.0(4) . . . . ?
C25 N8 C26 C27 -26.2(5) . . . . ?
Ni2 N8 C26 C27 153.8(3) . . . . ?
N9 C26 C27 C28 1.0(6) . . . . ?
N8 C26 C27 C28 -173.7(4) . . . . ?
C26 C27 C28 C29 -1.0(6) . . . . ?
C27 C28 C29 C30 1.5(6) . . . . ?
C26 N9 C30 C29 2.1(6) . . . . ?
Ni3 N9 C30 C29 -176.0(3) . . . . ?
C28 C29 C30 N9 -2.1(7) . . . . ?
C35 N10 C31 C32 3.2(6) . . . . ?
Ni1 N10 C31 C32 -177.9(3) . . . . ?
N10 C31 C32 C33 -1.1(7) . . . . ?
C31 C32 C33 C34 -0.8(7) . . . . ?
C32 C33 C34 C35 0.6(7) . . . . ?
C31 N10 C35 N11 170.9(3) . . . . ?
Ni1 N10 C35 N11 -7.9(4) . . . . ?
C31 N10 C35 C34 -3.3(5) . . . . ?
Ni1 N10 C35 C34 177.8(3) . . . . ?
C36 N11 C35 N10 156.9(3) . . . . ?
Ni2 N11 C35 N10 -22.2(4) . . . . ?
C36 N11 C35 C34 -29.0(5) . . . . ?
Ni2 N11 C35 C34 151.8(3) . . . . ?
C33 C34 C35 N10 1.5(6) . . . . ?
C33 C34 C35 N11 -172.3(4) . . . . ?
C40 N12 C36 N11 173.3(3) . . . . ?
Ni3 N12 C36 N11 -0.2(4) . . . . ?
C40 N12 C36 C37 -2.5(5) . . . . ?
Ni3 N12 C36 C37 -176.0(3) . . . . ?
C35 N11 C36 N12 150.4(3) . . . . ?
Ni2 N11 C36 N12 -30.5(4) . . . . ?
C35 N11 C36 C37 -34.0(5) . . . . ?
Ni2 N11 C36 C37 145.1(3) . . . . ?
N12 C36 C37 C38 0.7(6) . . . . ?
N11 C36 C37 C38 -174.8(3) . . . . ?
C36 C37 C38 C39 1.2(6) . . . . ?
C37 C38 C39 C40 -1.3(6) . . . . ?
C36 N12 C40 C39 2.5(6) . . . . ?
Ni3 N12 C40 C39 176.0(3) . . . . ?
C38 C39 C40 N12 -0.6(6) . . . . ?
Ni1 O1 C41 O2 3.5(8) . . . . ?
Ni1 O1 C41 C42 -171.3(3) . . . . ?
O2 C41 C42 C43 19.9(7) . . . . ?
O1 C41 C42 C43 -164.9(4) . . . . ?
O2 C41 C42 S1 -159.5(4) . . . . ?
O1 C41 C42 S1 15.7(5) . . . . ?
C45 S1 C42 C41 178.1(4) . . . . ?
C45 S1 C42 C43 -1.4(4) . . . . ?
C41 C42 C43 C44 -177.9(4) . . . . ?
S1 C42 C43 C44 1.5(4) . . . . ?
C42 C43 C44 C45 -1.0(6) . . . . ?
C43 C44 C45 S1 0.1(7) . . . . ?
C42 S1 C45 C44 0.8(5) . . . . ?
Ni3 O3 C46 O4 -15.6(8) . . . . ?
Ni3 O3 C46 C47 163.1(3) . . . . ?
O4 C46 C47 C48 11.1(6) . . . . ?
O3 C46 C47 C48 -167.7(4) . . . . ?
O4 C46 C47 S2 -171.8(4) . . . . ?
O3 C46 C47 S2 9.4(6) . . . . ?
C50 S2 C47 C46 -178.3(4) . . . . ?
C50 S2 C47 C48 -1.0(4) . . . . ?
C46 C47 C48 C49 178.1(4) . . . . ?
S2 C47 C48 C49 0.8(4) . . . . ?
C47 C48 C49 C50 -0.1(6) . . . . ?
C48 C49 C50 S2 -0.6(7) . . . . ?
C47 S2 C50 C49 0.9(5) . . . . ?
